data_9012885
loop_
_publ_author_name
'Takeuchi, Yoshio'
'Takagi, Junkou'

_publ_section_title
;
 The Structure of Heyrovskyite (6PbS&#x2022;Bi~2~S~3~)
;
_journal_coden_ASTM PJACAW
_journal_issue 1
_journal_name_full 'Proceedings of the Japan Academy'
_journal_page_first 76
_journal_page_last 79
_journal_paper_doi 10.2183/pjab1945.50.76
_journal_volume 50
_journal_year 1974
_chemical_compound_source 'Yakuki mine, Fukushima Prefecture, Japan'
_chemical_formula_sum 'Bi2 Pb6 S9'
_chemical_name_mineral Heyrovskyite
_space_group_IT_number 63
_symmetry_space_group_name_Hall '-B 2 2b'
_symmetry_space_group_name_H-M 'B b m m'
_cell_angle_alpha 90
_cell_angle_beta 90
_cell_angle_gamma 90
_cell_length_a 13.712
_cell_length_b 31.210
_cell_length_c 4.131
_cell_formula_units_Z 4
_cell_volume 1767.868
_database_code_amcsd 0015328
_exptl_crystal_density_diffrn 7.326
_cod_original_formula_sum 'Pb6 Bi2 S9'
_cod_database_code 9012885

loop_
_space_group_symop_operation_xyz
x,y,z
1/2+x,y,1/2+z
-x,1/2+y,z
1/2-x,1/2+y,1/2+z
x,1/2-y,-z
1/2+x,1/2-y,1/2-z
x,y,-z
1/2+x,y,1/2-z
-x,-y,z
1/2-x,-y,1/2+z
x,1/2-y,z
1/2+x,1/2-y,1/2+z
-x,1/2+y,-z
1/2-x,1/2+y,1/2-z
-x,-y,-z
1/2-x,-y,1/2-z

loop_
_atom_site_aniso_label
_atom_site_aniso_U_11
_atom_site_aniso_U_22
_atom_site_aniso_U_33
_atom_site_aniso_U_12
_atom_site_aniso_U_13
_atom_site_aniso_U_23
PbM1 0.04134 0.06366 0.05345 0.00000 0.00000 0.00000
PbM2 0.02810 0.02319 0.02521 0.00022 0.00000 0.00000
PbM3 0.02705 0.02714 0.02710 0.00087 0.00000 0.00000
PbM4 0.03962 0.02911 0.03344 -0.00065 0.00000 0.00000
BiM4 0.03962 0.02911 0.03344 -0.00065 0.00000 0.00000
PbM5 0.02743 0.02319 0.02571 -0.00043 0.00000 0.00000
BiM5 0.02743 0.02319 0.02571 -0.00043 0.00000 0.00000
S1 0.03877 0.02763 0.02888 0.00152 0.00000 0.00000
S2 0.03229 0.03010 0.02799 0.00173 0.00000 0.00000
S3 0.04258 0.01974 0.02672 0.00000 0.00000 0.00000
S4 0.03772 0.03948 0.03129 0.01019 0.00000 0.00000
S5 0.03286 0.02566 0.02217 0.00238 0.00000 0.00000

loop_
_atom_site_label
_atom_site_fract_x
_atom_site_fract_y
_atom_site_fract_z
_atom_site_occupancy
PbM1 0.41740 0.25000 0.00000 1.00000
PbM2 0.00000 0.00000 0.50000 1.00000
PbM3 0.22900 0.05830 0.00000 1.00000
PbM4 0.18150 0.17500 0.50000 0.50000
BiM4 0.18150 0.17500 0.50000 0.50000
PbM5 0.45640 0.11990 0.50000 0.50000
BiM5 0.45640 0.11990 0.50000 0.50000
S1 0.04630 0.19550 0.00000 1.00000
S2 0.08470 0.08630 0.50000 1.00000
S3 0.27720 0.25000 0.50000 1.00000
S4 0.32990 0.14700 0.00000 1.00000
S5 0.35980 0.02690 0.50000 1.00000

loop_
_cod_related_entry_id
_cod_related_entry_database
_cod_related_entry_code
1 AMCSD 0015328
